data_7235822
loop_
_publ_author_name
'Klap\"otke, Thomas M.'
'Schmid, Philipp. C.'
'Schnell, Simon'
'Stierstorfer, J\"org'

_publ_section_title
;
 Thermal stabilization of energetic materials by the aromatic
 nitrogen-rich
 4,4&#x2032;,5,5&#x2032;-tetraamino-3,3&#x2032;-bi-1,2,4-triazolium cation
;
_journal_issue 6
_journal_name_full 'Journal of Materials Chemistry A'
_journal_page_first 2658
_journal_paper_doi 10.1039/C4TA05964F
_journal_volume 3
_journal_year 2015
_chemical_formula_moiety 'C4 H10 N10, 2(N3 O4)'
_chemical_formula_sum 'C4 H10 N16 O8'
_chemical_formula_weight 410.28
_chemical_name_common '5,5-bis(3,4-diaminotriazolium) dinitramide'
_chemical_name_systematic '5,5-bis(3,4-diaminotriazolium) dinitramide'
_space_group_IT_number 2
_space_group_name_Hall '-P 1'
_space_group_name_H-M_alt 'P -1'
_symmetry_cell_setting triclinic
_symmetry_Int_Tables_number 2
_symmetry_space_group_name_Hall '-P 1'
_symmetry_space_group_name_H-M 'P -1'
_atom_sites_solution_hydrogens difmap
_atom_sites_solution_primary direct
_atom_sites_solution_secondary difmap
_audit_creation_date
;
'Fri May 16 07:00:02 2014'
;
_audit_creation_method
;
CrysAlisPro, Oxford Diffraction Ltd.,
Version 1.171.35.11 (release 16-05-2011 CrysAlis171 .NET)
(compiled May 16 2011,17:55:39)
;
_audit_update_record
;
2014-10-14 deposited with the CCDC.
2014-12-17 downloaded from the CCDC.
;
_cell_angle_alpha 97.717(6)
_cell_angle_beta 107.340(6)
_cell_angle_gamma 112.140(7)
_cell_formula_units_Z 1
_cell_length_a 6.5168(5)
_cell_length_b 7.7826(5)
_cell_length_c 8.5072(6)
_cell_measurement_reflns_used 2333
_cell_measurement_temperature 173(2)
_cell_measurement_theta_max 31.6020
_cell_measurement_theta_min 5.1010
_cell_volume 366.35(6)
_computing_cell_refinement
;
CrysAlisPro, Agilent Technologies,
Version 1.171.35.11 (release 16-05-2011 CrysAlis171 .NET)
(compiled May 16 2011,17:55:39)
;
_computing_data_collection
;
CrysAlisPro, Agilent Technologies,
Version 1.171.35.11 (release 16-05-2011 CrysAlis171 .NET)
(compiled May 16 2011,17:55:39)
;
_computing_data_reduction
;
CrysAlisPro, Agilent Technologies,
Version 1.171.35.11 (release 16-05-2011 CrysAlis171 .NET)
(compiled May 16 2011,17:55:39)
;
_computing_molecular_graphics
;
'ORTEP (M. N. Burnett, C. K. Johnson, ORTEP-III: Oak Ridge Thermal Ellipsoid
# Plot Program for Crystal Structure Illustrations, Oak Ridge National
# Laboratory Report ORNL-6895, 1996). Windows version (L. J. Farrugia, Univ.
# Glasgow) used --- SCHAKAL (E. Keller, University of  Freiburg (Breisgau),
# Germany, 1995)'
;
_computing_publication_material
;PLATON (A. L. Spek, Acta Crystallogr, Sect. A, 1990, 46, C34, 1995 version).
# --- T.B.Cohen, Pure Appl. Chem. 1996,68,2339-2359 (atomic masses).
;
_computing_structure_refinement 'SHELXL-97 (Sheldrick, 1997)'
_computing_structure_solution SIR-92
_diffrn_ambient_temperature 173
_diffrn_detector_area_resol_mean 15.9809
_diffrn_measured_fraction_theta_full 0.995
_diffrn_measured_fraction_theta_max 0.995
_diffrn_measurement_device 'CCD camera on \k-goniostat'
_diffrn_measurement_device_type 'Xcalibur, Sapphire3'
_diffrn_measurement_method '\w scans'
_diffrn_orient_matrix_UB_11 0.0240907000
_diffrn_orient_matrix_UB_12 0.0947826000
_diffrn_orient_matrix_UB_13 0.0414874000
_diffrn_orient_matrix_UB_21 0.0698157000
_diffrn_orient_matrix_UB_22 -0.0071659000
_diffrn_orient_matrix_UB_23 0.0783906000
_diffrn_orient_matrix_UB_31 0.1033489000
_diffrn_orient_matrix_UB_32 0.0382502000
_diffrn_orient_matrix_UB_33 -0.0201628000
_diffrn_radiation_collimation 0.5
_diffrn_radiation_monochromator graphite
_diffrn_radiation_source 'Enhance (Mo) X-ray Source'
_diffrn_radiation_type 'Mo K\a'
_diffrn_radiation_wavelength 0.71073
_diffrn_reflns_av_R_equivalents 0.0258
_diffrn_reflns_av_sigmaI/netI 0.0231
_diffrn_reflns_limit_h_max 8
_diffrn_reflns_limit_h_min -8
_diffrn_reflns_limit_k_max 9
_diffrn_reflns_limit_k_min -9
_diffrn_reflns_limit_l_max 10
_diffrn_reflns_limit_l_min -10
_diffrn_reflns_number 5373
_diffrn_reflns_theta_full 26.50
_diffrn_reflns_theta_max 26.50
_diffrn_reflns_theta_min 4.45
_diffrn_source_current 40
_diffrn_source_type 'Spellman generator'
_diffrn_source_voltage 50
_exptl_absorpt_coefficient_mu 0.171
_exptl_absorpt_correction_T_max 0.9999
_exptl_absorpt_correction_T_min 0.9500
_exptl_absorpt_correction_type multi-scan
_exptl_absorpt_process_details
;
CrysAlisPro, Agilent Technologies,
Version 1.171.35.11 (release 16-05-2011 CrysAlis171 .NET)
(compiled May 16 2011,17:55:39)
Empirical absorption correction using spherical harmonics,
 implemented in SCALE3 ABSPACK scaling algorithm.
;
_exptl_crystal_colour colorless
_exptl_crystal_density_diffrn 1.860
_exptl_crystal_density_method 'not measured'
_exptl_crystal_description platelet
_exptl_crystal_F_000 210
_exptl_crystal_size_max 0.20
_exptl_crystal_size_mid 0.10
_exptl_crystal_size_min 0.03
_refine_diff_density_max 0.380
_refine_diff_density_min -0.342
_refine_diff_density_rms 0.069
_refine_ls_extinction_method none
_refine_ls_goodness_of_fit_ref 1.060
_refine_ls_hydrogen_treatment refall
_refine_ls_matrix_type full
_refine_ls_number_parameters 147
_refine_ls_number_reflns 1510
_refine_ls_number_restraints 0
_refine_ls_restrained_S_all 1.060
_refine_ls_R_factor_all 0.0398
_refine_ls_R_factor_gt 0.0336
_refine_ls_shift/su_max 0.000
_refine_ls_shift/su_mean 0.000
_refine_ls_structure_factor_coef Fsqd
_refine_ls_weighting_details 'calc w=1/[\s^2^(Fo^2^)+(0.0361P)^2^+0.1728P] where P=(Fo^2^+2Fc^2^)/3'
_refine_ls_weighting_scheme calc
_refine_ls_wR_factor_gt 0.0803
_refine_ls_wR_factor_ref 0.0855
_reflns_number_gt 1320
_reflns_number_total 1510
_reflns_threshold_expression >2sigma(I)
_cod_data_source_file c4ta05964f2.cif
_cod_data_source_block jx139
_cod_original_sg_symbol_Hall -P1
_cod_database_code 7235822

loop_
_symmetry_equiv_pos_as_xyz
'x, y, z'
'-x, -y, -z'

loop_
_atom_site_label
_atom_site_type_symbol
_atom_site_fract_x
_atom_site_fract_y
_atom_site_fract_z
_atom_site_U_iso_or_equiv
_atom_site_adp_type
_atom_site_occupancy
_atom_site_symmetry_multiplicity
_atom_site_calc_flag
N1 N 0.3910(2) 0.08589(18) 0.15128(15) 0.0205(3) Uani 1 1 d
N2 N 0.5277(2) 0.16853(19) 0.32411(15) 0.0219(3) Uani 1 1 d
N3 N 0.7503(2) 0.09347(16) 0.21661(14) 0.0161(3) Uani 1 1 d
N4 N 0.9515(2) 0.0688(2) 0.21450(16) 0.0204(3) Uani 1 1 d
N5 N 0.9204(3) 0.2387(2) 0.51510(17) 0.0265(3) Uani 1 1 d
C1 C 0.7433(3) 0.1736(2) 0.36441(17) 0.0186(3) Uani 1 1 d
C2 C 0.5309(2) 0.0435(2) 0.08944(17) 0.0165(3) Uani 1 1 d
O1 O 0.59603(19) 0.75691(16) 0.38930(13) 0.0273(3) Uani 1 1 d
O2 O 0.2591(2) 0.50185(19) 0.29927(16) 0.0434(4) Uani 1 1 d
O3 O 0.2260(2) 0.52566(17) -0.16133(13) 0.0328(3) Uani 1 1 d
O4 O 0.0992(2) 0.33108(16) -0.01746(14) 0.0301(3) Uani 1 1 d
N6 N 0.4190(2) 0.63696(18) 0.11386(15) 0.0222(3) Uani 1 1 d
N7 N 0.4167(2) 0.62147(17) 0.26948(15) 0.0201(3) Uani 1 1 d
N8 N 0.2337(2) 0.48679(17) -0.02489(15) 0.0199(3) Uani 1 1 d
H4A H 0.899(4) -0.057(3) 0.164(3) 0.036(5) Uiso 1 1 d
H5A H 0.919(4) 0.305(3) 0.601(3) 0.036(5) Uiso 1 1 d
H5B H 1.054(4) 0.236(3) 0.517(2) 0.033(5) Uiso 1 1 d
H2 H 0.469(4) 0.199(3) 0.392(3) 0.033(5) Uiso 1 1 d
H4B H 1.017(3) 0.148(3) 0.154(2) 0.032(5) Uiso 1 1 d

loop_
_atom_site_aniso_label
_atom_site_aniso_U_11
_atom_site_aniso_U_22
_atom_site_aniso_U_33
_atom_site_aniso_U_23
_atom_site_aniso_U_13
_atom_site_aniso_U_12
N1 0.0206(6) 0.0253(7) 0.0120(6) 0.0008(5) 0.0041(5) 0.0095(5)
N2 0.0219(6) 0.0297(7) 0.0117(6) -0.0005(5) 0.0055(5) 0.0116(5)
N3 0.0163(6) 0.0172(6) 0.0113(5) 0.0012(4) 0.0029(4) 0.0066(5)
N4 0.0174(6) 0.0239(7) 0.0181(6) 0.0020(5) 0.0047(5) 0.0100(5)
N5 0.0244(7) 0.0355(8) 0.0124(6) -0.0030(5) 0.0016(5) 0.0132(6)
C1 0.0210(7) 0.0182(7) 0.0130(7) 0.0021(5) 0.0052(6) 0.0067(6)
C2 0.0167(7) 0.0155(6) 0.0135(7) 0.0029(5) 0.0037(5) 0.0050(5)
O1 0.0234(6) 0.0291(6) 0.0162(5) -0.0033(4) 0.0030(4) 0.0049(5)
O2 0.0419(7) 0.0397(7) 0.0264(6) 0.0021(5) 0.0182(6) -0.0061(6)
O3 0.0443(7) 0.0282(6) 0.0155(5) 0.0043(4) 0.0036(5) 0.0120(5)
O4 0.0304(6) 0.0205(6) 0.0273(6) -0.0001(4) 0.0111(5) 0.0013(5)
N6 0.0236(6) 0.0199(6) 0.0148(6) 0.0009(5) 0.0045(5) 0.0047(5)
N7 0.0198(6) 0.0216(6) 0.0169(6) 0.0020(5) 0.0062(5) 0.0087(5)
N8 0.0203(6) 0.0185(6) 0.0180(6) 0.0012(5) 0.0044(5) 0.0091(5)

loop_
_atom_type_symbol
_atom_type_description
_atom_type_scat_dispersion_real
_atom_type_scat_dispersion_imag
_atom_type_scat_source
C C 0.0033 0.0016 'International Tables Vol C Tables 4.2.6.8 and 6.1.1.4'
N N 0.0061 0.0033 'International Tables Vol C Tables 4.2.6.8 and 6.1.1.4'
O O 0.0106 0.0060 'International Tables Vol C Tables 4.2.6.8 and 6.1.1.4'
H H 0.0000 0.0000 'International Tables Vol C Tables 4.2.6.8 and 6.1.1.4'

loop_
_geom_angle_atom_site_label_1
_geom_angle_atom_site_label_2
_geom_angle_atom_site_label_3
_geom_angle
_geom_angle_site_symmetry_3
C2 N1 N2 103.99(11) .
C1 N2 N1 111.92(12) .
C1 N2 H2 127.0(13) .
N1 N2 H2 120.8(13) .
C1 N3 C2 106.57(12) .
C1 N3 N4 120.98(12) .
C2 N3 N4 132.41(12) .
N3 N4 H4A 106.7(13) .
N3 N4 H4B 106.7(12) .
H4A N4 H4B 112.6(17) .
C1 N5 H5A 121.7(14) .
C1 N5 H5B 117.0(13) .
H5A N5 H5B 119.5(19) .
N5 C1 N2 129.45(14) .
N5 C1 N3 124.47(14) .
N2 C1 N3 106.07(12) .
N1 C2 N3 111.44(12) .
N1 C2 C2 124.93(16) 2_655
N3 C2 C2 123.63(16) 2_655
N7 N6 N8 115.40(11) .
O2 N7 O1 120.96(12) .
O2 N7 N6 126.93(12) .
O1 N7 N6 111.97(11) .
O4 N8 O3 122.74(12) .
O4 N8 N6 125.83(12) .
O3 N8 N6 111.35(12) .

loop_
_geom_bond_atom_site_label_1
_geom_bond_atom_site_label_2
_geom_bond_distance
_geom_bond_site_symmetry_2
N1 C2 1.2978(19) .
N1 N2 1.3793(17) .
N2 C1 1.327(2) .
N2 H2 0.84(2) .
N3 C1 1.3479(18) .
N3 C2 1.3824(17) .
N3 N4 1.3999(17) .
N4 H4A 0.90(2) .
N4 H4B 0.92(2) .
N5 C1 1.3171(19) .
N5 H5A 0.84(2) .
N5 H5B 0.87(2) .
C2 C2 1.445(3) 2_655
O1 N7 1.2605(16) .
O2 N7 1.2179(17) .
O3 N8 1.2299(16) .
O4 N8 1.2221(16) .
N6 N7 1.3494(17) .
N6 N8 1.3907(17) .

loop_
_geom_hbond_atom_site_label_D
_geom_hbond_atom_site_label_H
_geom_hbond_atom_site_label_A
_geom_hbond_distance_DH
_geom_hbond_distance_HA
_geom_hbond_distance_DA
_geom_hbond_angle_DHA
_geom_hbond_site_symmetry_A
N4 H4A O4 0.90(2) 2.33(2) 3.1779(18) 158.2(17) 2_655
N5 H5A O3 0.84(2) 2.26(2) 2.8740(18) 130.2(18) 1_656
N5 H5A O2 0.84(2) 2.43(2) 3.157(2) 145.4(18) 2_666
N5 H5B O1 0.87(2) 2.16(2) 2.9964(19) 161.1(17) 2_766
N2 H2 O1 0.84(2) 2.04(2) 2.8417(17) 159.8(19) 2_666
N4 H4B O4 0.92(2) 2.21(2) 3.1175(18) 168.1(17) 1_655
N4 H4B O2 0.92(2) 2.499(19) 3.0478(19) 118.6(14) 1_655

loop_
_geom_torsion_atom_site_label_1
_geom_torsion_atom_site_label_2
_geom_torsion_atom_site_label_3
_geom_torsion_atom_site_label_4
_geom_torsion
_geom_torsion_site_symmetry_4
C2 N1 N2 C1 -0.54(16) .
N1 N2 C1 N5 -179.02(15) .
N1 N2 C1 N3 0.01(17) .
C2 N3 C1 N5 179.58(14) .
N4 N3 C1 N5 1.7(2) .
C2 N3 C1 N2 0.49(16) .
N4 N3 C1 N2 -177.38(12) .
N2 N1 C2 N3 0.85(15) .
N2 N1 C2 C2 -178.68(17) 2_655
C1 N3 C2 N1 -0.87(16) .
N4 N3 C2 N1 176.65(14) .
C1 N3 C2 C2 178.66(16) 2_655
N4 N3 C2 C2 -3.8(3) 2_655
N8 N6 N7 O2 -7.7(2) .
N8 N6 N7 O1 176.58(12) .
N7 N6 N8 O4 -13.8(2) .
N7 N6 N8 O3 169.29(12) .
